data_7229697
loop_
_publ_author_name
'Mohanraj, J.'
'Capria, E.'
'Benevoli, L.'
'Perucchi, A.'
'Demitri, N.'
'Fraleoni-Morgera, A'

_publ_section_title
;
 XRD- and infrared-probed anisotropic thermal expansion properties of an
 organic semiconducting single crystal.
;
_journal_issue 3
_journal_name_full 'Physical chemistry chemical physics : PCCP'
_journal_page_first 1984
_journal_page_last 1992
_journal_paper_doi 10.1039/c7cp05209j
_journal_volume 20
_journal_year 2018
_chemical_formula_moiety 'C7 H5 N O'
_chemical_formula_sum 'C7 H5 N O'
_chemical_formula_weight 119.12
_chemical_name_common 4-hydroxycyanobenzene
_space_group_crystal_system orthorhombic
_space_group_IT_number 60
_space_group_name_Hall '-P 2n 2ab'
_space_group_name_H-M_alt 'P b c n'
_symmetry_space_group_name_Hall '-P 2n 2ab'
_symmetry_space_group_name_H-M 'P b c n'
_atom_sites_solution_hydrogens mixed
_atom_sites_solution_primary direct
_atom_sites_solution_secondary difmap
_audit_creation_method SHELXL-2013
_audit_update_record
;
2017-06-30 deposited with the CCDC.
2017-12-11 downloaded from the CCDC.
;
_cell_angle_alpha 90
_cell_angle_beta 90
_cell_angle_gamma 90
_cell_formula_units_Z 16
_cell_length_a 9.116(2)
_cell_length_b 10.590(1)
_cell_length_c 25.311(3)
_cell_measurement_reflns_used 10030
_cell_measurement_temperature 140(2)
_cell_measurement_theta_max 32.94
_cell_measurement_theta_min 1.87
_cell_volume 2443.5(7)
_computing_cell_refinement 'XDS (Kabsch, 2010)'
_computing_data_collection 'Elettra XRD1 Data Collection SW'
_computing_data_reduction 'XDS - SCALA (Winn, 2011)'
_computing_molecular_graphics 'Coot (Emsley, 2004)'
_computing_publication_material enCIFer/publCIF
_computing_structure_refinement 'SHELXL-2012 (Sheldrick, 2015)'
_computing_structure_solution 'Sir2011 (Burla, 2015)'
_diffrn_ambient_temperature 140(2)
_diffrn_measured_fraction_theta_full 0.983
_diffrn_measured_fraction_theta_max 0.969
_diffrn_measurement_device_type
;
'Huber 4-circles Kappa Goniometer, Pilatus 2M detector'
;
_diffrn_measurement_method 'Rotating crystal'
_diffrn_radiation_type Synchrotron
_diffrn_radiation_wavelength 0.8266
_diffrn_reflns_av_R_equivalents 0.033
_diffrn_reflns_av_unetI/netI 0.0198
_diffrn_reflns_Laue_measured_fraction_full 0.983
_diffrn_reflns_Laue_measured_fraction_max 0.969
_diffrn_reflns_limit_h_max 11
_diffrn_reflns_limit_h_min 0
_diffrn_reflns_limit_k_max 13
_diffrn_reflns_limit_k_min 0
_diffrn_reflns_limit_l_max 33
_diffrn_reflns_limit_l_min 0
_diffrn_reflns_number 12853
_diffrn_reflns_point_group_measured_fraction_full 0.983
_diffrn_reflns_point_group_measured_fraction_max 0.969
_diffrn_reflns_theta_full 29.733
_diffrn_reflns_theta_max 31.093
_diffrn_reflns_theta_min 1.871
_diffrn_source 'Elettra Synchrotron - XRD1 BL'
_diffrn_standards_decay_% 0
_diffrn_standards_interval_count 0
_diffrn_standards_number 0
_exptl_absorpt_coefficient_mu 0.125
_exptl_absorpt_correction_type none
_exptl_crystal_colour colourless
_exptl_crystal_density_diffrn 1.295
_exptl_crystal_description 'thick plate'
_exptl_crystal_F_000 992
_exptl_crystal_size_max 1
_exptl_crystal_size_mid 0.5
_exptl_crystal_size_min 0.25
_refine_diff_density_max 0.268
_refine_diff_density_min -0.225
_refine_diff_density_rms 0.046
_refine_ls_extinction_coef 0.202(7)
_refine_ls_extinction_expression Fc^*^=kFc[1+0.001xFc^2^\l^3^/sin(2\q)]^-1/4^
_refine_ls_extinction_method SHELXL
_refine_ls_goodness_of_fit_ref 1.083
_refine_ls_hydrogen_treatment mixed
_refine_ls_matrix_type full
_refine_ls_number_parameters 172
_refine_ls_number_reflns 2433
_refine_ls_number_restraints 0
_refine_ls_restrained_S_all 1.083
_refine_ls_R_factor_all 0.0387
_refine_ls_R_factor_gt 0.0385
_refine_ls_shift/su_max 0.001
_refine_ls_shift/su_mean 0.000
_refine_ls_structure_factor_coef Fsqd
_refine_ls_weighting_details
;
 w=1/[\s^2^(Fo^2^)+(0.0567P)^2^+0.6081P]
 where P=(Fo^2^+2Fc^2^)/3
;
_refine_ls_weighting_scheme calc
_refine_ls_wR_factor_gt 0.1010
_refine_ls_wR_factor_ref 0.1011
_reflns_Friedel_coverage 0.000
_reflns_number_gt 2400
_reflns_number_total 2433
_reflns_threshold_expression 'I > 2\s(I)'
_cod_data_source_file c7cp05209j2.cif
_cod_data_source_block 4HCB140K
_cod_depositor_comments 'Adding full bibliography for 7229694--7229703.cif.'
_cod_database_code 7229697
_shelx_space_group_comment
;
The symmetry employed for this shelxl refinement is uniquely defined
by the following loop, which should always be used as a source of
symmetry information in preference to the above space-group names.
They are only intended as comments.
;
_shelxl_version_number 2012-9

loop_
_space_group_symop_operation_xyz
'x, y, z'
'-x+1/2, -y+1/2, z+1/2'
'x+1/2, -y+1/2, -z'
'-x, y, -z+1/2'
'-x, -y, -z'
'x-1/2, y-1/2, -z-1/2'
'-x-1/2, y-1/2, z'
'x, -y, z-1/2'

loop_
_atom_site_label
_atom_site_type_symbol
_atom_site_fract_x
_atom_site_fract_y
_atom_site_fract_z
_atom_site_U_iso_or_equiv
_atom_site_adp_type
_atom_site_occupancy
_atom_site_site_symmetry_order
_atom_site_calc_flag
_atom_site_refinement_flags_posn
_atom_site_refinement_flags_adp
O1_1 O 0.25406(9) 0.29331(7) 0.75053(3) 0.0278(2) Uani 1 1 d . .
H1_1 H 0.1926(19) 0.3385(16) 0.7283(7) 0.050(4) Uiso 1 1 d . .
C2_1 C 0.33300(11) 0.37071(10) 0.78195(4) 0.0227(3) Uani 1 1 d . .
C3_1 C 0.43670(12) 0.31514(10) 0.81525(4) 0.0263(3) Uani 1 1 d . .
H3_1 H 0.4491 0.2261 0.8152 0.032 Uiso 1 1 calc R U
C4_1 C 0.52124(12) 0.38918(10) 0.84819(4) 0.0268(3) Uani 1 1 d . .
H4_1 H 0.5920 0.3514 0.8708 0.032 Uiso 1 1 calc R U
C5_1 C 0.50227(11) 0.52004(10) 0.84817(4) 0.0244(3) Uani 1 1 d . .
C6_1 C 0.39912(12) 0.57570(10) 0.81467(4) 0.0254(3) Uani 1 1 d . .
H6_1 H 0.3871 0.6648 0.8146 0.030 Uiso 1 1 calc R U
C7_1 C 0.31468(11) 0.50178(10) 0.78170(4) 0.0239(3) Uani 1 1 d . .
H7_1 H 0.2445 0.5397 0.7590 0.029 Uiso 1 1 calc R U
C8_1 C 0.58522(12) 0.59929(10) 0.88310(4) 0.0280(3) Uani 1 1 d . .
N9_1 N 0.64775(11) 0.66589(10) 0.91089(4) 0.0354(3) Uani 1 1 d . .
O1_2 O 0.29147(9) 0.64046(8) 1.03354(3) 0.0320(2) Uani 1 1 d . .
H1_2 H 0.240(2) 0.7031(18) 1.0475(7) 0.055(5) Uiso 1 1 d . .
C2_2 C 0.21601(11) 0.59383(10) 0.99177(4) 0.0234(3) Uani 1 1 d . .
C3_2 C 0.27385(12) 0.48912(11) 0.96587(4) 0.0278(3) Uani 1 1 d . .
H3_2 H 0.3632 0.4527 0.9777 0.033 Uiso 1 1 calc R U
C4_2 C 0.20140(12) 0.43809(10) 0.92294(4) 0.0273(3) Uani 1 1 d . .
H4_2 H 0.2403 0.3662 0.9054 0.033 Uiso 1 1 calc R U
C5_2 C 0.07069(11) 0.49268(10) 0.90542(4) 0.0237(3) Uani 1 1 d . .
C6_2 C 0.01254(11) 0.59683(10) 0.93180(4) 0.0253(3) Uani 1 1 d . .
H6_2 H -0.0770 0.6332 0.9201 0.030 Uiso 1 1 calc R U
C7_2 C 0.08442(11) 0.64721(9) 0.97484(4) 0.0246(3) Uani 1 1 d . .
H7_2 H 0.0445 0.7180 0.9929 0.030 Uiso 1 1 calc R U
C8_2 C -0.00395(12) 0.44421(10) 0.85968(4) 0.0282(3) Uani 1 1 d . .
N9_2 N -0.06450(12) 0.40865(10) 0.82296(4) 0.0374(3) Uani 1 1 d . .

loop_
_atom_site_aniso_label
_atom_site_aniso_U_11
_atom_site_aniso_U_22
_atom_site_aniso_U_33
_atom_site_aniso_U_23
_atom_site_aniso_U_13
_atom_site_aniso_U_12
O1_1 0.0326(4) 0.0253(4) 0.0255(4) 0.0036(3) -0.0079(3) -0.0058(3)
C2_1 0.0238(5) 0.0260(5) 0.0184(5) 0.0030(4) 0.0000(4) -0.0030(4)
C3_1 0.0319(6) 0.0231(5) 0.0238(5) 0.0038(4) -0.0029(4) 0.0020(4)
C4_1 0.0283(5) 0.0296(6) 0.0223(5) 0.0036(4) -0.0043(4) 0.0039(4)
C5_1 0.0243(5) 0.0283(5) 0.0206(5) -0.0005(4) -0.0016(4) -0.0002(4)
C6_1 0.0283(5) 0.0238(5) 0.0241(5) 0.0013(4) -0.0022(4) 0.0018(4)
C7_1 0.0237(5) 0.0260(5) 0.0221(5) 0.0045(4) -0.0035(4) 0.0017(4)
C8_1 0.0284(5) 0.0305(5) 0.0252(5) 0.0001(4) -0.0035(4) 0.0036(4)
N9_1 0.0379(6) 0.0338(5) 0.0345(5) -0.0066(4) -0.0113(4) 0.0029(4)
O1_2 0.0323(5) 0.0351(5) 0.0285(4) -0.0098(3) -0.0084(3) 0.0032(3)
C2_2 0.0247(5) 0.0261(5) 0.0193(5) -0.0002(4) -0.0001(4) -0.0027(4)
C3_2 0.0244(5) 0.0335(6) 0.0253(5) -0.0025(4) -0.0033(4) 0.0061(4)
C4_2 0.0279(5) 0.0307(5) 0.0232(5) -0.0051(4) 0.0010(4) 0.0048(4)
C5_2 0.0250(5) 0.0268(5) 0.0193(5) 0.0010(4) -0.0008(4) -0.0031(4)
C6_2 0.0223(5) 0.0255(5) 0.0282(5) 0.0030(4) -0.0019(4) 0.0010(4)
C7_2 0.0255(5) 0.0215(5) 0.0268(5) -0.0012(4) 0.0015(4) 0.0008(4)
C8_2 0.0292(6) 0.0300(5) 0.0255(6) 0.0009(4) -0.0021(4) 0.0000(4)
N9_2 0.0406(6) 0.0408(6) 0.0308(5) -0.0038(4) -0.0104(4) -0.0007(4)

loop_
_atom_type_symbol
_atom_type_description
_atom_type_scat_dispersion_real
_atom_type_scat_dispersion_imag
_atom_type_scat_source
C C -0.0020 0.0023 'International Tables Vol C Tables 4.2.6.8 and 6.1.1.4'
N N -0.0031 0.0047 'International Tables Vol C Tables 4.2.6.8 and 6.1.1.4'
O O -0.0042 0.0085 'International Tables Vol C Tables 4.2.6.8 and 6.1.1.4'
H H 0.0000 0.0000 'International Tables Vol C Tables 4.2.6.8 and 6.1.1.4'

loop_
_geom_angle_atom_site_label_1
_geom_angle_atom_site_label_2
_geom_angle_atom_site_label_3
_geom_angle
C2_1 O1_1 H1_1 111.5(10)
O1_1 C2_1 C3_1 117.42(9)
O1_1 C2_1 C7_1 122.45(9)
C3_1 C2_1 C7_1 120.13(9)
C4_1 C3_1 C2_1 120.22(10)
C4_1 C3_1 H3_1 119.9
C2_1 C3_1 H3_1 119.9
C3_1 C4_1 C5_1 119.63(9)
C3_1 C4_1 H4_1 120.2
C5_1 C4_1 H4_1 120.2
C4_1 C5_1 C6_1 120.17(9)
C4_1 C5_1 C8_1 121.00(9)
C6_1 C5_1 C8_1 118.82(10)
C7_1 C6_1 C5_1 120.24(9)
C7_1 C6_1 H6_1 119.9
C5_1 C6_1 H6_1 119.9
C6_1 C7_1 C2_1 119.62(9)
C6_1 C7_1 H7_1 120.2
C2_1 C7_1 H7_1 120.2
N9_1 C8_1 C5_1 177.57(11)
C2_2 O1_2 H1_2 108.4(11)
O1_2 C2_2 C3_2 117.75(9)
O1_2 C2_2 C7_2 121.95(9)
C3_2 C2_2 C7_2 120.29(9)
C4_2 C3_2 C2_2 120.06(10)
C4_2 C3_2 H3_2 120.0
C2_2 C3_2 H3_2 120.0
C3_2 C4_2 C5_2 119.71(10)
C3_2 C4_2 H4_2 120.1
C5_2 C4_2 H4_2 120.1
C6_2 C5_2 C4_2 119.99(9)
C6_2 C5_2 C8_2 119.22(10)
C4_2 C5_2 C8_2 120.78(10)
C7_2 C6_2 C5_2 120.25(10)
C7_2 C6_2 H6_2 119.9
C5_2 C6_2 H6_2 119.9
C6_2 C7_2 C2_2 119.68(9)
C6_2 C7_2 H7_2 120.2
C2_2 C7_2 H7_2 120.2
N9_2 C8_2 C5_2 178.28(12)

loop_
_geom_bond_atom_site_label_1
_geom_bond_atom_site_label_2
_geom_bond_distance
O1_1 C2_1 1.3499(12)
O1_1 H1_1 0.927(18)
C2_1 C3_1 1.3966(14)
C2_1 C7_1 1.3980(14)
C3_1 C4_1 1.3799(15)
C3_1 H3_1 0.9500
C4_1 C5_1 1.3965(15)
C4_1 H4_1 0.9500
C5_1 C6_1 1.3966(14)
C5_1 C8_1 1.4346(15)
C6_1 C7_1 1.3790(15)
C6_1 H6_1 0.9500
C7_1 H7_1 0.9500
C8_1 N9_1 1.1477(15)
O1_2 C2_2 1.3545(12)
O1_2 H1_2 0.89(2)
C2_2 C3_2 1.3919(15)
C2_2 C7_2 1.3936(15)
C3_2 C4_2 1.3816(15)
C3_2 H3_2 0.9500
C4_2 C5_2 1.3966(15)
C4_2 H4_2 0.9500
C5_2 C6_2 1.3941(15)
C5_2 C8_2 1.4377(15)
C6_2 C7_2 1.3786(15)
C6_2 H6_2 0.9500
C7_2 H7_2 0.9500
C8_2 N9_2 1.1446(15)

loop_
_geom_torsion_atom_site_label_1
_geom_torsion_atom_site_label_2
_geom_torsion_atom_site_label_3
_geom_torsion_atom_site_label_4
_geom_torsion
O1_1 C2_1 C3_1 C4_1 179.77(9)
C7_1 C2_1 C3_1 C4_1 0.22(16)
C2_1 C3_1 C4_1 C5_1 0.18(16)
C3_1 C4_1 C5_1 C6_1 -0.52(15)
C3_1 C4_1 C5_1 C8_1 178.07(10)
C4_1 C5_1 C6_1 C7_1 0.46(16)
C8_1 C5_1 C6_1 C7_1 -178.16(10)
C5_1 C6_1 C7_1 C2_1 -0.06(16)
O1_1 C2_1 C7_1 C6_1 -179.81(9)
C3_1 C2_1 C7_1 C6_1 -0.28(15)
O1_2 C2_2 C3_2 C4_2 -179.81(10)
C7_2 C2_2 C3_2 C4_2 0.45(16)
C2_2 C3_2 C4_2 C5_2 0.54(17)
C3_2 C4_2 C5_2 C6_2 -1.12(16)
C3_2 C4_2 C5_2 C8_2 177.71(10)
C4_2 C5_2 C6_2 C7_2 0.72(16)
C8_2 C5_2 C6_2 C7_2 -178.12(9)
C5_2 C6_2 C7_2 C2_2 0.26(16)
O1_2 C2_2 C7_2 C6_2 179.42(9)
C3_2 C2_2 C7_2 C6_2 -0.85(16)
